data_4314264
loop_
_publ_author_name
'Hengbo Cui'
'Takeo Otsuka'
'Akiko Kobayashi'
'Naoya Takeda'
'Masayasu Ishikawa'
'Yohji Misaki'
'Hayao Kobayashi'

_publ_contact_author_email akiko@chem.s.u-tokyo.ac.jp
_publ_contact_author_fax +81-3-5841-4417
_publ_contact_author_name 'Akiko KOBAYASHI'
_publ_contact_author_phone +81-3-5841-4417
_publ_section_title
;
 Structural, Electrical, and Magnetic Properties of a Series of Molecular
 Conductors Based on BDT-TTP and Lanthanoid Nitrate Complex Anions
 (BDT-TTP = 2,5-Bis(1,3-dithiol-2-ylidene)-1,3,4,6-tetrathiapentalene)
;
_journal_name_full 'Inorganic Chemistry'
_journal_page_first 6114
_journal_page_last 6122
_journal_paper_doi 10.1021/ic034459g
_journal_volume 42
_journal_year 2003
_chemical_formula_moiety 'C66 H39 Ce11N6 O21 S48 '
_chemical_formula_sum 'C66 H42 Ce N6 O21 S48'
_chemical_formula_weight 2934.52
_space_group_IT_number 2
_symmetry_cell_setting triclinic
_symmetry_Int_Tables_number 2
_symmetry_space_group_name_Hall '-P 1'
_symmetry_space_group_name_H-M 'P -1'
_audit_creation_date 2003-03-15
_audit_creation_method 'by CrystalStructure v2.00'
_cell_angle_alpha 74.97(3)
_cell_angle_beta 87.29(3)
_cell_angle_gamma 68.52(3)
_cell_formula_units_Z 1
_cell_length_a 11.419(8)
_cell_length_b 12.289(7)
_cell_length_c 20.82(2)
_cell_measurement_reflns_used 2150
_cell_measurement_temperature 293.1
_cell_measurement_theta_max 13.7
_cell_measurement_theta_min 1.5
_cell_volume 2622(4)
_computing_cell_refinement CrystalClear
_computing_data_collection CrystalClear
_computing_data_reduction CrystalStructure
_computing_publication_material 'CrystalStructure Ver. 2.00'
_computing_structure_refinement CRYSTALS
_computing_structure_solution SIR97
_diffrn_detector_area_resol_mean 14.62
_diffrn_measured_fraction_theta_full 0.9869
_diffrn_measured_fraction_theta_max 0.9869
_diffrn_measurement_device_type 'Rigaku Mercury'
_diffrn_measurement_method \w
_diffrn_radiation_type 'Mo K\a'
_diffrn_radiation_wavelength 0.7107
_diffrn_reflns_av_R_equivalents 0.115
_diffrn_reflns_limit_h_max 14
_diffrn_reflns_limit_h_min -13
_diffrn_reflns_limit_k_max 15
_diffrn_reflns_limit_k_min -13
_diffrn_reflns_limit_l_max 25
_diffrn_reflns_limit_l_min -27
_diffrn_reflns_number 21631
_diffrn_reflns_theta_full 27.48
_diffrn_reflns_theta_max 27.48
_exptl_absorpt_coefficient_mu 1.483
_exptl_absorpt_correction_T_max 0.985
_exptl_absorpt_correction_T_min 0.461
_exptl_absorpt_correction_type none
_exptl_crystal_colour black
_exptl_crystal_density_diffrn 1.878
_exptl_crystal_density_method 'not measured'
_exptl_crystal_description platelet
_exptl_crystal_size_max 0.20
_exptl_crystal_size_mid 0.10
_exptl_crystal_size_min 0.01
_refine_diff_density_max 1.29
_refine_diff_density_min -1.15
_refine_ls_extinction_method none
_refine_ls_goodness_of_fit_ref 2.218
_refine_ls_hydrogen_treatment refall
_refine_ls_number_parameters 435
_refine_ls_number_reflns 2169
_refine_ls_R_factor_gt 0.0890
_refine_ls_shift/su_max 0.5410
_refine_ls_structure_factor_coef F
_refine_ls_weighting_details 'w = 1/\s^2^(Fo)'
_refine_ls_weighting_scheme sigma
_refine_ls_wR_factor_ref 0.0750
_reflns_number_gt 2169
_reflns_number_total 11857
_reflns_threshold_expression F^2^>2.0\s(F^2^)
_cod_data_source_file ic034459gsi20030807_031921_01.cif
_cod_data_source_block '__(BDT-TTP)6[Ce(NO3)6](C2H5OH)x'
_cod_original_cell_volume 2622.4(30)
_cod_original_sg_symbol_H-M 'P -1 '
_cod_original_formula_sum 'C66 H42 Ce1N6 O21 S48 '
_cod_database_code 4314264

loop_
_symmetry_equiv_pos_as_xyz
x,y,z
-x,-y,-z

loop_
_atom_site_label
_atom_site_type_symbol
_atom_site_fract_x
_atom_site_fract_y
_atom_site_fract_z
_atom_site_U_iso_or_equiv
_atom_site_adp_type
_atom_site_occupancy
_atom_site_symmetry_multiplicity
_atom_site_calc_flag
_atom_site_refinement_flags
_atom_site_disorder_assembly
_atom_site_disorder_group
Ce1 Ce 0.5000 0.0000 0.5000 0.060(1) Uani 1.00 2 d S . .
S1 S 1.0039(9) 0.0450(9) 0.2112(5) 0.032(4) Uani 1.00 1 d . . .
S2 S 0.9483(10) -0.1721(10) 0.2183(5) 0.037(4) Uani 1.00 1 d . . .
S3 S 0.8996(9) 0.1553(10) 0.0565(5) 0.029(4) Uani 1.00 1 d . . .
S4 S 0.8433(9) -0.0690(9) 0.0646(5) 0.027(4) Uani 1.00 1 d . . .
S5 S 0.8047(9) 0.2537(9) -0.0897(5) 0.028(4) Uani 1.00 1 d . . .
S6 S 0.7524(9) 0.0303(9) -0.0831(5) 0.027(4) Uani 1.00 1 d . . .
S7 S 0.6998(10) 0.3587(9) -0.2430(5) 0.033(4) Uani 1.00 1 d . . .
S8 S 0.6494(9) 0.1401(10) -0.2380(5) 0.037(4) Uani 1.00 1 d . . .
S9 S 0.6536(9) 0.2327(9) 0.1832(5) 0.032(4) Uani 1.00 1 d . . .
S10 S 0.5984(10) 0.0136(9) 0.1922(5) 0.035(4) Uani 1.00 1 d . . .
S11 S 0.5465(9) 0.3408(9) 0.0290(5) 0.026(4) Uani 1.00 1 d . . .
S12 S 0.4919(9) 0.1165(9) 0.0380(5) 0.028(4) Uani 1.00 1 d . . .
S13 S 0.4531(9) 0.4375(9) -0.1168(5) 0.027(4) Uani 1.00 1 d . . .
S14 S 0.4006(9) 0.2137(9) -0.1092(5) 0.029(4) Uani 1.00 1 d . . .
S15 S 0.3512(10) 0.5407(10) -0.2698(5) 0.039(4) Uani 1.00 1 d . . .
S16 S 0.2970(9) 0.3233(9) -0.2647(5) 0.040(4) Uani 1.00 1 d . . .
S17 S 0.3008(9) 0.4180(9) 0.1580(5) 0.033(4) Uani 1.00 1 d . . .
S18 S 0.2483(9) 0.1980(9) 0.1675(5) 0.037(4) Uani 1.00 1 d . . .
S19 S 0.1998(9) 0.5213(9) 0.0049(5) 0.024(4) Uani 1.00 1 d . . .
S20 S 0.1439(9) 0.3001(9) 0.0126(5) 0.026(4) Uani 1.00 1 d . . .
S21 S 0.1040(9) 0.6188(8) -0.1423(4) 0.026(4) Uani 1.00 1 d . . .
S22 S 0.0503(9) 0.3959(9) -0.1347(5) 0.026(4) Uani 1.00 1 d . . .
S23 S 0.0007(10) 0.7242(10) -0.2958(5) 0.048(4) Uani 1.00 1 d . . .
S24 S -0.0522(9) 0.5050(9) -0.2896(5) 0.044(4) Uani 1.00 1 d . . .
O1 O 0.236(3) 0.003(3) 0.363(2) 0.116(12) Uiso 1.00 1 d . . .
O2 O 0.435(3) -0.061(3) 0.400(2) 0.112(12) Uiso 1.00 1 d . . .
O3 O 0.281(3) 0.033(3) 0.452(2) 0.13(1) Uiso 1.00 1 d . . .
O4 O 0.499(3) 0.327(4) 0.361(2) 0.15(2) Uiso 1.00 1 d . . .
O5 O 0.430(3) 0.170(3) 0.392(2) 0.12(1) Uiso 1.00 1 d . . .
O6 O 0.335(4) 0.205(4) 0.518(2) 0.21(2) Uiso 1.00 1 d . . .
O7 O 0.788(4) -0.231(4) 0.403(2) 0.15(2) Uiso 1.00 1 d . . .
O8 O 0.564(4) 0.178(4) 0.450(2) 0.18(2) Uiso 1.00 1 d . . .
O9 O 0.669(4) -0.031(5) 0.423(2) 0.20(2) Uiso 1.00 1 d . . .
N1 N 0.320(5) -0.009(4) 0.405(2) 0.10(1) Uiso 1.00 1 d . . .
N2 N 0.497(5) 0.228(5) 0.400(3) 0.14(2) Uiso 1.00 1 d . . .
N3 N 0.711(5) -0.150(6) 0.429(3) 0.14(2) Uiso 1.00 1 d . . .
C1 C 1.028(3) -0.063(3) 0.288(2) 0.039(12) Uiso 1.00 1 d . . .
C2 C 1.003(3) -0.158(3) 0.289(2) 0.040(12) Uiso 1.00 1 d . . .
C3 C 0.945(3) -0.034(3) 0.169(2) 0.024(11) Uiso 1.00 1 d . . .
C4 C 0.903(3) 0.012(3) 0.105(2) 0.037(12) Uiso 1.00 1 d . . .
C5 C 0.838(3) 0.139(3) -0.015(2) 0.026(11) Uiso 1.00 1 d . . .
C6 C 0.814(3) 0.040(3) -0.013(1) 0.012(10) Uiso 1.00 1 d . . .
C7 C 0.744(3) 0.173(3) -0.134(2) 0.027(11) Uiso 1.00 1 d . . .
C8 C 0.705(3) 0.220(3) -0.197(2) 0.022(11) Uiso 1.00 1 d . . .
C9 C 0.640(3) 0.347(4) -0.315(2) 0.06(1) Uiso 1.00 1 d . . .
C10 C 0.617(3) 0.242(4) -0.311(2) 0.05(1) Uiso 1.00 1 d . . .
C11 C 0.686(3) 0.129(3) 0.257(2) 0.048(13) Uiso 1.00 1 d . . .
C12 C 0.659(3) 0.033(3) 0.263(2) 0.038(12) Uiso 1.00 1 d . . .
C13 C 0.596(3) 0.155(3) 0.142(2) 0.022(11) Uiso 1.00 1 d . . .
C14 C 0.551(3) 0.199(3) 0.076(2) 0.018(10) Uiso 1.00 1 d . . .
C15 C 0.486(3) 0.326(3) -0.043(2) 0.030(12) Uiso 1.00 1 d . . .
C16 C 0.465(3) 0.222(3) -0.037(2) 0.027(11) Uiso 1.00 1 d . . .
C17 C 0.396(3) 0.355(3) -0.157(2) 0.024(11) Uiso 1.00 1 d . . .
C18 C 0.354(3) 0.401(3) -0.223(2) 0.036(12) Uiso 1.00 1 d . . .
C19 C 0.300(3) 0.527(4) -0.343(2) 0.05(1) Uiso 1.00 1 d . . .
C20 C 0.276(3) 0.431(3) -0.339(2) 0.041(12) Uiso 1.00 1 d . . .
C21 C 0.342(3) 0.301(3) 0.235(2) 0.036(11) Uiso 1.00 1 d . . .
C22 C 0.315(3) 0.211(3) 0.238(2) 0.034(11) Uiso 1.00 1 d . . .
C23 C 0.245(3) 0.339(3) 0.116(2) 0.019(9) Uiso 1.00 1 d . . .
C24 C 0.203(3) 0.378(3) 0.055(2) 0.026(10) Uiso 1.00 1 d . . .
C25 C 0.137(3) 0.513(3) -0.068(2) 0.026(10) Uiso 1.00 1 d . . .
C26 C 0.112(3) 0.412(3) -0.066(2) 0.023(10) Uiso 1.00 1 d . . .
C27 C 0.045(3) 0.540(3) -0.183(2) 0.025(10) Uiso 1.00 1 d . . .
C28 C 0.003(3) 0.587(3) -0.249(2) 0.034(11) Uiso 1.00 1 d . . .
C29 C -0.063(4) 0.717(4) -0.365(2) 0.07(2) Uiso 1.00 1 d . . .
C30 C -0.090(3) 0.622(3) -0.365(2) 0.038(11) Uiso 1.00 1 d . . .
H1 H 1.056(3) -0.051(3) 0.327(2) 0.0000(10) Uiso 1.00 1 c . . .
H2 H 1.013(3) -0.218(3) 0.329(2) 0.0001(10) Uiso 1.00 1 c . . .
H3 H 0.619(3) 0.409(4) -0.355(2) 0.0001(10) Uiso 1.00 1 c . . .
H4 H 0.590(3) 0.225(4) -0.348(2) 0.0000(10) Uiso 1.00 1 c . . .
H5 H 0.712(3) 0.144(3) 0.296(2) 0.0000(10) Uiso 1.00 1 c . . .
H6 H 0.681(3) -0.032(3) 0.302(2) 0.0001(10) Uiso 1.00 1 c . . .
H7 H 0.290(3) 0.588(4) -0.383(2) 0.0000(10) Uiso 1.00 1 c . . .
H8 H 0.240(3) 0.423(3) -0.377(2) 0.0000(10) Uiso 1.00 1 c . . .
H9 H 0.382(3) 0.309(3) 0.272(2) 0.0000(10) Uiso 1.00 1 c . . .
H10 H 0.332(3) 0.148(3) 0.278(2) 0.0000(10) Uiso 1.00 1 c . . .
H11 H -0.089(4) 0.785(4) -0.403(2) 0.0001(10) Uiso 1.00 1 c . . .
H12 H -0.119(3) 0.609(3) -0.404(2) 0.0000(10) Uiso 1.00 1 c . . .

loop_
_atom_site_aniso_label
_atom_site_aniso_U_11
_atom_site_aniso_U_22
_atom_site_aniso_U_33
_atom_site_aniso_U_12
_atom_site_aniso_U_13
_atom_site_aniso_U_23
Ce1 0.088(3) 0.076(3) 0.021(2) -0.046(3) -0.010(2) 0.004(2)
S1 0.032(8) 0.031(8) 0.037(7) -0.011(7) 0.001(6) -0.017(6)
S2 0.044(9) 0.029(9) 0.036(8) -0.017(8) -0.009(6) 0.003(6)
S3 0.030(8) 0.025(8) 0.037(8) -0.014(7) 0.001(6) -0.012(6)
S4 0.032(8) 0.017(8) 0.037(8) -0.012(7) 0.001(6) -0.011(6)
S5 0.030(9) 0.027(8) 0.032(8) -0.017(7) -0.001(6) -0.004(6)
S6 0.038(9) 0.024(8) 0.027(7) -0.017(7) -0.008(6) -0.009(6)
S7 0.050(9) 0.028(8) 0.031(7) -0.022(7) 0.010(6) -0.011(6)
S8 0.032(8) 0.038(9) 0.039(8) -0.011(7) -0.004(6) -0.011(7)
S9 0.038(8) 0.026(8) 0.032(7) -0.009(7) -0.006(6) -0.008(6)
S10 0.040(9) 0.028(8) 0.038(8) -0.014(8) 0.001(6) -0.006(7)
S11 0.029(8) 0.023(8) 0.032(7) -0.011(7) 0.000(6) -0.014(6)
S12 0.036(8) 0.028(8) 0.020(7) -0.019(7) -0.009(6) 0.005(6)
S13 0.029(8) 0.017(8) 0.041(8) -0.012(7) 0.010(6) -0.014(6)
S14 0.035(9) 0.027(8) 0.031(7) -0.019(7) 0.009(6) -0.010(6)
S15 0.061(9) 0.035(9) 0.019(7) -0.022(8) -0.001(6) 0.002(6)
S16 0.044(9) 0.040(9) 0.047(8) -0.019(8) -0.005(6) -0.020(7)
S17 0.035(8) 0.036(8) 0.040(8) -0.018(7) 0.002(6) -0.019(7)
S18 0.041(9) 0.029(9) 0.039(8) -0.016(8) 0.005(6) -0.003(7)
S19 0.023(8) 0.023(8) 0.026(7) -0.007(6) -0.000(6) -0.010(6)
S20 0.023(8) 0.023(8) 0.036(7) -0.009(7) 0.003(6) -0.012(6)
S21 0.038(8) 0.014(7) 0.017(6) -0.007(7) -0.018(6) 0.009(5)
S22 0.036(8) 0.020(7) 0.025(7) -0.017(7) -0.005(6) -0.001(6)
S23 0.050(9) 0.035(9) 0.044(8) -0.003(7) -0.003(7) -0.002(7)
S24 0.046(9) 0.043(9) 0.041(7) -0.007(7) -0.007(6) -0.021(7)

loop_
_atom_type_symbol
_atom_type_description
_atom_type_scat_dispersion_real
_atom_type_scat_dispersion_imag
_atom_type_scat_source
Ce Ce -0.218 2.821
;
International Tables for Crystallography
(1992, Vol. C, Tables 4.2.6.8 and 6.1.1.4)
;
S S 0.148 0.159
;
International Tables for Crystallography
(1992, Vol. C, Tables 4.2.6.8 and 6.1.1.4)
;
N N 0.011 0.006
;
International Tables for Crystallography
(1992, Vol. C, Tables 4.2.6.8 and 6.1.1.4)
;
C C 0.006 0.003
;
International Tables for Crystallography
(1992, Vol. C, Tables 4.2.6.8 and 6.1.1.4)
;
H H 0.000 0.000
;
International Tables for Crystallography
(1992, Vol. C, Table 6.1.1.4)
;
O O 0.017 0.010
;
International Tables for Crystallography
(1992, Vol. C, Tables 4.2.6.8 and 6.1.1.4)
;

loop_
_geom_angle_atom_site_label_1
_geom_angle_site_symmetry_1
_geom_angle_atom_site_label_2
_geom_angle_site_symmetry_2
_geom_angle_atom_site_label_3
_geom_angle_site_symmetry_3
_geom_angle
_geom_angle_publ_flag
C1 . S1 . C3 . 94.5(18) yes
C2 . S2 . C3 . 95.7(18) yes
C4 . S3 . C5 . 92.5(17) yes
C4 . S4 . C6 . 94.3(17) yes
C5 . S5 . C7 . 93.6(16) yes
C6 . S6 . C7 . 96.7(16) yes
C8 . S8 . C10 . 96.7(18) yes
C8 . S7 . C9 . 94.4(18) yes
C11 . S9 . C13 . 96.7(18) yes
C12 . S10 . C13 . 92.8(17) yes
C14 . S11 . C15 . 92.9(17) yes
C14 . S12 . C16 . 92.3(16) yes
C15 . S13 . C17 . 92.5(17) yes
C16 . S14 . C17 . 95.6(17) yes
C18 . S15 . C19 . 94.3(19) yes
C18 . S16 . C20 . 92.5(18) yes
C23 . S17 . C21 . 95.3(16) yes
C23 . S18 . C22 . 94.9(17) yes
C24 . S19 . C25 . 96.1(16) yes
C24 . S20 . C26 . 95.8(16) yes
C26 . S22 . C27 . 92.3(16) yes
C27 . S21 . C25 . 95.5(16) yes
C28 . S23 . C29 . 95.3(20) yes
C30 . S24 . C28 . 92.8(17) yes
O1 . N1 . O3 . 116.0(49) yes
O1 . N1 . O2 . 122.7(49) yes
O2 . N1 . O3 . 121.3(48) yes
O4 . N2 . O5 . 127.4(57) yes
O4 . N2 . O6 . 121.1(61) yes
O5 . N2 . O6 . 111.5(56) yes
O7 . N3 . O8 . 138.3(63) yes
O7 . N3 . O9 . 111.5(58) yes
O8 . N3 . O9 . 109.7(61) yes
S1 . C1 . C2 . 116.0(30) yes
S1 . C3 . S2 . 113.1(19) yes
S1 . C3 . C4 . 122.0(29) yes
S2 . C2 . C1 . 120.6(31) yes
S2 . C3 . C4 . 124.9(29) yes
S3 . C4 . S4 . 116.3(20) yes
S3 . C4 . C3 . 123.0(29) yes
S3 . C5 . C6 . 120.3(25) yes
S4 . C4 . C3 . 120.7(29) yes
S4 . C6 . C5 . 116.6(23) yes
S5 . C5 . S3 . 120.9(22) yes
S5 . C5 . C6 . 118.8(24) yes
S5 . C7 . S6 . 112.4(18) yes
S5 . C7 . C8 . 120.6(29) yes
S6 . C7 . C8 . 127.0(29) yes
S6 . C6 . S4 . 124.8(21) yes
S6 . C6 . C5 . 118.5(24) yes
S7 . C8 . C7 . 124.8(29) yes
S7 . C9 . C10 . 117.0(32) yes
S8 . C8 . S7 . 115.3(19) yes
S8 . C8 . C7 . 119.9(29) yes
S8 . C10 . C9 . 116.6(31) yes
S9 . C11 . C12 . 117.5(31) yes
S9 . C13 . S10 . 113.7(18) yes
S9 . C13 . C14 . 123.3(26) yes
S10 . C12 . C11 . 119.2(31) yes
S10 . C13 . C14 . 123.0(26) yes
S11 . C14 . S12 . 117.7(18) yes
S11 . C14 . C13 . 121.5(25) yes
S11 . C15 . C16 . 116.4(27) yes
S12 . C14 . C13 . 120.8(26) yes
S12 . C16 . C15 . 120.6(27) yes
S13 . C15 . S11 . 122.0(22) yes
S13 . C15 . C16 . 121.5(27) yes
S13 . C17 . S14 . 115.9(18) yes
S13 . C17 . C18 . 120.0(28) yes
S14 . C16 . S12 . 124.9(21) yes
S14 . C16 . C15 . 114.5(27) yes
S14 . C17 . C18 . 124.0(28) yes
S15 . C19 . C20 . 116.4(33) yes
S15 . C18 . S16 . 115.7(21) yes
S15 . C18 . C17 . 123.0(28) yes
S16 . C18 . C17 . 121.3(29) yes
S16 . C20 . C19 . 120.9(32) yes
S17 . C23 . S18 . 112.6(18) yes
S17 . C21 . C22 . 117.5(31) yes
S17 . C23 . C24 . 125.5(27) yes
S18 . C22 . C21 . 119.6(31) yes
S18 . C23 . C24 . 121.9(26) yes
S19 . C24 . C23 . 120.4(27) yes
S19 . C25 . S21 . 126.8(20) yes
S19 . C25 . C26 . 117.3(25) yes
S20 . C24 . S19 . 114.1(18) yes
S20 . C24 . C23 . 125.6(27) yes
S20 . C26 . S22 . 122.8(20) yes
S20 . C26 . C25 . 116.7(23) yes
S21 . C25 . C26 . 115.9(24) yes
S21 . C27 . C28 . 120.7(27) yes
S22 . C26 . C25 . 120.5(25) yes
S22 . C27 . S21 . 115.7(18) yes
S22 . C27 . C28 . 123.6(27) yes
S23 . C28 . S24 . 115.9(20) yes
S23 . C28 . C27 . 123.7(28) yes
S23 . C29 . C30 . 120.0(34) yes
S24 . C28 . C27 . 120.3(28) yes
S24 . C30 . C29 . 115.9(30) yes
O(2) . Ce(1) . O(3) . 48.8(11) yes
O(5) . Ce(1) . O(6) . 47.5(11) yes
O(8) . Ce(1) . O(9) . 47.5(11) yes

loop_
_geom_bond_atom_site_label_1
_geom_bond_site_symmetry_1
_geom_bond_atom_site_label_2
_geom_bond_site_symmetry_2
_geom_bond_distance
_geom_bond_publ_flag
Ce(1) . O(2) . 2.61(3) yes
Ce(1) . O(3) . 2.59(3) yes
Ce(1) . O(5) . 2.56(3) yes
Ce(1) . O(6) . 2.65(5) yes
Ce(1) . O(8) . 2.51(4) yes
Ce(1) . O(9) . 2.43(5) yes
S1 . C1 . 1.76(3) yes
S1 . C3 . 1.78(3) yes
S2 . C2 . 1.70(3) yes
S2 . C3 . 1.73(3) yes
S3 . C4 . 1.78(4) yes
S3 . C5 . 1.77(3) yes
S4 . C4 . 1.77(4) yes
S4 . C6 . 1.77(3) yes
S5 . C5 . 1.75(3) yes
S5 . C7 . 1.82(3) yes
S6 . C6 . 1.70(3) yes
S6 . C7 . 1.77(3) yes
S7 . C8 . 1.71(3) yes
S7 . C9 . 1.73(4) yes
S8 . C8 . 1.75(3) yes
S8 . C10 . 1.65(4) yes
S9 . C13 . 1.74(3) yes
S9 . C11 . 1.68(3) yes
S10 . C13 . 1.77(3) yes
S10 . C12 . 1.75(3) yes
S11 . C14 . 1.74(3) yes
S11 . C15 . 1.75(3) yes
S12 . C14 . 1.76(3) yes
S12 . C16 . 1.70(3) yes
S13 . C17 . 1.78(3) yes
S13 . C15 . 1.73(3) yes
S14 . C16 . 1.75(3) yes
S14 . C17 . 1.74(3) yes
S15 . C18 . 1.72(4) yes
S15 . C19 . 1.73(3) yes
S16 . C18 . 1.74(3) yes
S16 . C20 . 1.72(3) yes
S17 . C23 . 1.74(3) yes
S17 . C21 . 1.80(3) yes
S18 . C23 . 1.78(3) yes
S18 . C22 . 1.76(3) yes
S19 . C25 . 1.75(3) yes
S19 . C24 . 1.79(3) yes
S20 . C26 . 1.79(3) yes
S20 . C24 . 1.76(3) yes
S21 . C27 . 1.75(3) yes
S21 . C25 . 1.69(3) yes
S22 . C26 . 1.71(3) yes
S22 . C27 . 1.77(3) yes
S23 . C28 . 1.71(3) yes
S23 . C29 . 1.68(4) yes
S24 . C30 . 1.77(3) yes
S24 . C28 . 1.76(3) yes
O1 . N1 . 1.28(4) yes
O2 . N1 . 1.25(4) yes
O3 . N1 . 1.21(4) yes
O4 . N2 . 1.28(5) yes
O5 . N2 . 1.26(5) yes
O6 . N2 . 1.22(5) yes
O7 . N3 . 1.29(6) yes
O8 . N3 . 1.27(6) yes
O9 . N3 . 1.33(6) yes
C1 . C2 . 1.29(4) yes
C3 . C4 . 1.33(4) yes
C5 . C6 . 1.33(4) yes
C7 . C8 . 1.31(4) yes
C9 . C10 . 1.39(4) yes
C21 . C22 . 1.23(4) yes
C11 . C12 . 1.31(4) yes
C13 . C14 . 1.38(4) yes
C15 . C16 . 1.35(4) yes
C17 . C18 . 1.38(4) yes
C19 . C20 . 1.28(4) yes
C23 . C24 . 1.29(4) yes
C25 . C26 . 1.37(4) yes
C27 . C28 . 1.38(4) yes
C29 . C30 . 1.32(4) yes
